data_4515580
loop_
_publ_author_name
'Brzozowska, Aleksandra'
'Azofra, Luis Miguel'
'Zubar, Viktoriia'
'Atodiresei, Iuliana'
'Cavallo, Luigi'
'Rueping, Magnus'
'El-Sepelgy, Osama'

_publ_section_title
;
 Highly Chemo- and Stereoselective Transfer Semihydrogenation of Alkynes
 Catalyzed by a Stable, Well-Defined Manganese(II) Complex
;
_journal_issue 5
_journal_name_full 'ACS Catalysis'
_journal_page_first 4103
_journal_paper_doi 10.1021/acscatal.8b00983
_journal_volume 8
_journal_year 2018
_chemical_formula_sum 'C19 H35 Cl2 Mn N P2'
_chemical_formula_weight 465.26
_space_group_IT_number 14
_space_group_name_Hall '-P 2ybc'
_space_group_name_H-M_alt 'P 1 21/c 1'
_symmetry_cell_setting monoclinic
_symmetry_space_group_name_H-M 'P 1 21/c 1'
_atom_sites_solution_hydrogens geom
_atom_sites_solution_primary direct
_atom_sites_solution_secondary difmap
_audit_creation_method SHELXL-97
_cell_angle_alpha 90.00
_cell_angle_beta 91.637(2)
_cell_angle_gamma 90.00
_cell_formula_units_Z 4
_cell_length_a 12.4393(9)
_cell_length_b 11.9755(8)
_cell_length_c 15.9077(11)
_cell_measurement_reflns_used 9983
_cell_measurement_temperature 100(2)
_cell_measurement_theta_max 28.28
_cell_measurement_theta_min 2.66
_cell_volume 2368.8(3)
_computing_cell_refinement 'Bruker SAINT'
_computing_data_collection 'Bruker APEX2'
_computing_data_reduction 'Bruker SAINT'
_computing_structure_refinement 'SHELXL-97 (Sheldrick, 2008)'
_computing_structure_solution 'SHELXS-97 (Sheldrick, 2008)'
_diffrn_ambient_temperature 100(2)
_diffrn_measured_fraction_theta_full 0.999
_diffrn_measured_fraction_theta_max 0.999
_diffrn_measurement_device_type 'Bruker APEX-II CCD'
_diffrn_measurement_method '\f and \w scans'
_diffrn_radiation_monochromator graphite
_diffrn_radiation_source 'fine-focus sealed tube'
_diffrn_radiation_type MoK\a
_diffrn_radiation_wavelength 0.71073
_diffrn_reflns_av_R_equivalents 0.0298
_diffrn_reflns_av_sigmaI/netI 0.0166
_diffrn_reflns_limit_h_max 16
_diffrn_reflns_limit_h_min -16
_diffrn_reflns_limit_k_max 15
_diffrn_reflns_limit_k_min -15
_diffrn_reflns_limit_l_max 21
_diffrn_reflns_limit_l_min -21
_diffrn_reflns_number 43806
_diffrn_reflns_theta_full 28.31
_diffrn_reflns_theta_max 28.31
_diffrn_reflns_theta_min 2.13
_exptl_absorpt_coefficient_mu 0.921
_exptl_absorpt_correction_T_max 0.7457
_exptl_absorpt_correction_T_min 0.6064
_exptl_absorpt_correction_type multi-scan
_exptl_absorpt_process_details SADABS
_exptl_crystal_colour colorless
_exptl_crystal_density_diffrn 1.305
_exptl_crystal_density_method 'not measured'
_exptl_crystal_description block
_exptl_crystal_F_000 980
_exptl_crystal_size_max 0.496
_exptl_crystal_size_mid 0.288
_exptl_crystal_size_min 0.281
_refine_diff_density_max 0.414
_refine_diff_density_min -0.373
_refine_diff_density_rms 0.046
_refine_ls_extinction_method none
_refine_ls_goodness_of_fit_ref 1.010
_refine_ls_hydrogen_treatment mixed
_refine_ls_matrix_type full
_refine_ls_number_parameters 234
_refine_ls_number_reflns 5880
_refine_ls_number_restraints 0
_refine_ls_restrained_S_all 1.010
_refine_ls_R_factor_all 0.0240
_refine_ls_R_factor_gt 0.0217
_refine_ls_shift/su_max 0.001
_refine_ls_shift/su_mean 0.000
_refine_ls_structure_factor_coef Fsqd
_refine_ls_weighting_details 'calc w=1/[\s^2^(Fo^2^)+(0.0321P)^2^+0.8958P] where P=(Fo^2^+2Fc^2^)/3'
_refine_ls_weighting_scheme calc
_refine_ls_wR_factor_gt 0.0583
_refine_ls_wR_factor_ref 0.0600
_reflns_number_gt 5472
_reflns_number_total 5880
_reflns_threshold_expression >2sigma(I)
_cod_data_source_file cs8b00983_si_002.cif
_cod_data_source_block mo_ia0131_0m
_cod_depositor_comments
;
The following automatic conversions were performed:

data item '_symmetry_cell_setting' value 'Monoclinic' was changed to
'monoclinic' in accordance with the
/home/data/users/saulius/crontab/automatic-downloads/current/ACS/lib/dictionaries/cif_core.dic
dictionary named 'cif_core.dic' version 2.4.2 last updated on
2011-04-26.

Automatic conversion script
Id: cif_fix_values 6909 2019-04-08 15:41:33Z antanas 
;
_cod_original_sg_symbol_H-M 'P2(1)/c  '
_cod_database_code 4515580

loop_
_symmetry_equiv_pos_as_xyz
'x, y, z'
'-x, y+1/2, -z+1/2'
'-x, -y, -z'
'x, -y-1/2, z-1/2'

loop_
_atom_site_label
_atom_site_type_symbol
_atom_site_fract_x
_atom_site_fract_y
_atom_site_fract_z
_atom_site_U_iso_or_equiv
_atom_site_adp_type
_atom_site_occupancy
_atom_site_symmetry_multiplicity
_atom_site_calc_flag
_atom_site_refinement_flags
C1 C 0.08646(8) 0.19537(8) 0.40747(6) 0.01407(19) Uani 1 1 d .
C2 C 0.00433(8) 0.18405(9) 0.46467(6) 0.01552(19) Uani 1 1 d .
H2 H 0.0006 0.2324 0.5118 0.019 Uiso 1 1 calc R
C3 C -0.07180(9) 0.10085(9) 0.45142(7) 0.0173(2) Uani 1 1 d .
H3 H -0.1291 0.0924 0.4891 0.021 Uiso 1 1 calc R
C4 C -0.06397(8) 0.03022(9) 0.38298(7) 0.0161(2) Uani 1 1 d .
H4 H -0.1160 -0.0266 0.3726 0.019 Uiso 1 1 calc R
C5 C 0.02182(8) 0.04434(8) 0.32980(6) 0.01383(19) Uani 1 1 d .
C6 C 0.16684(8) 0.28972(9) 0.41631(7) 0.0169(2) Uani 1 1 d .
H6A H 0.1732 0.3121 0.4762 0.020 Uiso 1 1 calc R
H6B H 0.1398 0.3549 0.3838 0.020 Uiso 1 1 calc R
C7 C 0.03429(8) -0.03014(9) 0.25419(7) 0.0162(2) Uani 1 1 d .
H7A H 0.0016 0.0066 0.2039 0.019 Uiso 1 1 calc R
H7B H -0.0043 -0.1013 0.2632 0.019 Uiso 1 1 calc R
C8 C 0.36910(9) 0.38610(9) 0.36179(7) 0.0191(2) Uani 1 1 d .
H8 H 0.4469 0.3690 0.3542 0.023 Uiso 1 1 calc R
C9 C 0.32698(11) 0.43906(11) 0.27948(8) 0.0287(3) Uani 1 1 d .
H9A H 0.2504 0.4563 0.2840 0.043 Uiso 1 1 calc R
H9B H 0.3368 0.3867 0.2330 0.043 Uiso 1 1 calc R
H9C H 0.3668 0.5080 0.2688 0.043 Uiso 1 1 calc R
C10 C 0.36326(11) 0.46847(10) 0.43497(8) 0.0269(3) Uani 1 1 d .
H10A H 0.4076 0.5340 0.4233 0.040 Uiso 1 1 calc R
H10B H 0.3899 0.4324 0.4868 0.040 Uiso 1 1 calc R
H10C H 0.2885 0.4918 0.4417 0.040 Uiso 1 1 calc R
C11 C 0.36781(9) 0.18996(10) 0.47338(7) 0.0214(2) Uani 1 1 d .
H11 H 0.3675 0.2461 0.5199 0.026 Uiso 1 1 calc R
C12 C 0.48424(11) 0.16169(14) 0.45447(11) 0.0413(4) Uani 1 1 d .
H12A H 0.5177 0.1233 0.5029 0.062 Uiso 1 1 calc R
H12B H 0.5238 0.2306 0.4433 0.062 Uiso 1 1 calc R
H12C H 0.4860 0.1130 0.4050 0.062 Uiso 1 1 calc R
C13 C 0.30760(10) 0.08585(10) 0.50156(8) 0.0234(2) Uani 1 1 d .
H13A H 0.3042 0.0315 0.4555 0.035 Uiso 1 1 calc R
H13B H 0.2345 0.1065 0.5169 0.035 Uiso 1 1 calc R
H13C H 0.3455 0.0528 0.5504 0.035 Uiso 1 1 calc R
C14 C 0.17052(9) -0.13470(9) 0.13471(7) 0.0190(2) Uani 1 1 d .
H14 H 0.1231 -0.2015 0.1407 0.023 Uiso 1 1 calc R
C15 C 0.12176(10) -0.05923(10) 0.06581(7) 0.0240(2) Uani 1 1 d .
H15A H 0.1600 0.0123 0.0659 0.036 Uiso 1 1 calc R
H15B H 0.0456 -0.0463 0.0765 0.036 Uiso 1 1 calc R
H15C H 0.1286 -0.0954 0.0110 0.036 Uiso 1 1 calc R
C16 C 0.28218(10) -0.17447(12) 0.11053(8) 0.0294(3) Uani 1 1 d .
H16A H 0.2783 -0.2071 0.0540 0.044 Uiso 1 1 calc R
H16B H 0.3080 -0.2308 0.1509 0.044 Uiso 1 1 calc R
H16C H 0.3319 -0.1110 0.1111 0.044 Uiso 1 1 calc R
C17 C 0.21310(9) -0.16191(10) 0.31892(7) 0.0208(2) Uani 1 1 d .
H17 H 0.1857 -0.1300 0.3723 0.025 Uiso 1 1 calc R
C18 C 0.33523(11) -0.17251(12) 0.33238(9) 0.0314(3) Uani 1 1 d .
H18A H 0.3510 -0.2123 0.3852 0.047 Uiso 1 1 calc R
H18B H 0.3675 -0.0979 0.3351 0.047 Uiso 1 1 calc R
H18C H 0.3653 -0.2141 0.2855 0.047 Uiso 1 1 calc R
C19 C 0.15941(11) -0.27642(10) 0.30877(9) 0.0289(3) Uani 1 1 d .
H19A H 0.1869 -0.3138 0.2590 0.043 Uiso 1 1 calc R
H19B H 0.0814 -0.2668 0.3021 0.043 Uiso 1 1 calc R
H19C H 0.1756 -0.3219 0.3587 0.043 Uiso 1 1 calc R
Cl1 Cl 0.42523(2) 0.12129(3) 0.18598(2) 0.03059(8) Uani 1 1 d .
Cl2 Cl 0.14213(2) 0.23975(2) 0.151859(17) 0.02107(6) Uani 1 1 d .
Mn1 Mn 0.255096(12) 0.138525(13) 0.245802(10) 0.01397(5) Uani 1 1 d .
N1 N 0.09595(7) 0.12543(7) 0.34185(6) 0.01390(17) Uani 1 1 d .
P1 P 0.30086(2) 0.25155(2) 0.379353(17) 0.01477(6) Uani 1 1 d .
P2 P 0.17686(2) -0.05957(2) 0.235692(17) 0.01420(6) Uani 1 1 d .

loop_
_atom_site_aniso_label
_atom_site_aniso_U_11
_atom_site_aniso_U_22
_atom_site_aniso_U_33
_atom_site_aniso_U_23
_atom_site_aniso_U_13
_atom_site_aniso_U_12
C1 0.0137(4) 0.0144(5) 0.0140(5) 0.0011(4) -0.0011(4) 0.0014(4)
C2 0.0165(5) 0.0170(5) 0.0131(5) 0.0000(4) 0.0004(4) 0.0024(4)
C3 0.0166(5) 0.0194(5) 0.0161(5) 0.0031(4) 0.0034(4) 0.0001(4)
C4 0.0153(5) 0.0166(5) 0.0164(5) 0.0021(4) 0.0002(4) -0.0014(4)
C5 0.0136(4) 0.0138(4) 0.0140(5) 0.0014(4) -0.0013(3) 0.0015(4)
C6 0.0160(5) 0.0159(5) 0.0188(5) -0.0035(4) 0.0024(4) -0.0016(4)
C7 0.0148(5) 0.0173(5) 0.0165(5) -0.0032(4) 0.0002(4) -0.0013(4)
C8 0.0183(5) 0.0200(5) 0.0191(5) -0.0009(4) 0.0024(4) -0.0052(4)
C9 0.0377(7) 0.0242(6) 0.0239(6) 0.0063(5) -0.0029(5) -0.0099(5)
C10 0.0326(6) 0.0229(6) 0.0256(6) -0.0054(5) 0.0050(5) -0.0107(5)
C11 0.0218(5) 0.0236(5) 0.0184(5) 0.0025(4) -0.0060(4) -0.0025(4)
C12 0.0168(6) 0.0547(9) 0.0520(9) 0.0247(8) -0.0069(6) -0.0024(6)
C13 0.0225(5) 0.0249(6) 0.0225(6) 0.0067(4) 0.0002(4) 0.0006(4)
C14 0.0214(5) 0.0194(5) 0.0163(5) -0.0042(4) 0.0020(4) -0.0009(4)
C15 0.0295(6) 0.0277(6) 0.0148(5) -0.0015(4) 0.0016(4) 0.0001(5)
C16 0.0282(6) 0.0351(7) 0.0251(6) -0.0083(5) 0.0052(5) 0.0084(5)
C17 0.0248(6) 0.0192(5) 0.0182(5) 0.0007(4) -0.0014(4) 0.0041(4)
C18 0.0283(6) 0.0312(7) 0.0342(7) -0.0002(5) -0.0105(5) 0.0079(5)
C19 0.0337(7) 0.0202(6) 0.0329(7) 0.0069(5) 0.0004(5) 0.0008(5)
Cl1 0.01860(14) 0.03762(17) 0.03609(17) -0.00507(13) 0.01018(12) 0.00092(11)
Cl2 0.02425(14) 0.02119(13) 0.01761(13) 0.00271(9) -0.00237(10) 0.00534(10)
Mn1 0.01370(8) 0.01438(8) 0.01382(8) -0.00030(5) -0.00002(6) 0.00030(5)
N1 0.0136(4) 0.0143(4) 0.0139(4) 0.0002(3) 0.0002(3) 0.0002(3)
P1 0.01365(13) 0.01619(13) 0.01448(13) -0.00033(9) 0.00061(9) -0.00159(9)
P2 0.01415(12) 0.01441(12) 0.01405(13) -0.00190(9) 0.00072(9) 0.00019(9)

loop_
_atom_type_symbol
_atom_type_description
_atom_type_scat_dispersion_real
_atom_type_scat_dispersion_imag
_atom_type_scat_source
C C 0.0033 0.0016 'International Tables Vol C Tables 4.2.6.8 and 6.1.1.4'
H H 0.0000 0.0000 'International Tables Vol C Tables 4.2.6.8 and 6.1.1.4'
N N 0.0061 0.0033 'International Tables Vol C Tables 4.2.6.8 and 6.1.1.4'
P P 0.1023 0.0942 'International Tables Vol C Tables 4.2.6.8 and 6.1.1.4'
Cl Cl 0.1484 0.1585 'International Tables Vol C Tables 4.2.6.8 and 6.1.1.4'
Mn Mn 0.3368 0.7283 'International Tables Vol C Tables 4.2.6.8 and 6.1.1.4'

loop_
_geom_angle_atom_site_label_1
_geom_angle_atom_site_label_2
_geom_angle_atom_site_label_3
_geom_angle
N1 C1 C2 121.86(9)
N1 C1 C6 117.67(9)
C2 C1 C6 120.45(9)
C3 C2 C1 118.73(10)
C4 C3 C2 119.71(10)
C3 C4 C5 118.46(10)
N1 C5 C4 122.30(9)
N1 C5 C7 116.95(9)
C4 C5 C7 120.74(9)
C1 C6 P1 112.77(7)
C5 C7 P2 111.24(7)
C10 C8 C9 111.15(10)
C10 C8 P1 114.57(8)
C9 C8 P1 110.05(8)
C12 C11 C13 110.66(11)
C12 C11 P1 109.75(9)
C13 C11 P1 110.50(8)
C16 C14 C15 110.36(10)
C16 C14 P2 110.82(8)
C15 C14 P2 110.01(8)
C19 C17 C18 111.58(10)
C19 C17 P2 114.90(8)
C18 C17 P2 112.02(9)
Cl1 Mn1 Cl2 108.379(13)
Cl1 Mn1 N1 164.35(2)
Cl2 Mn1 N1 87.27(2)
Cl1 Mn1 P2 103.723(12)
Cl2 Mn1 P2 102.555(11)
N1 Mn1 P2 71.34(2)
Cl1 Mn1 P1 101.532(12)
Cl2 Mn1 P1 111.549(12)
N1 Mn1 P1 72.13(2)
P2 Mn1 P1 127.824(11)
C1 N1 C5 118.90(9)
C1 N1 Mn1 121.01(7)
C5 N1 Mn1 120.02(7)
C6 P1 C8 104.84(5)
C6 P1 C11 103.43(5)
C8 P1 C11 105.83(5)
C6 P1 Mn1 102.33(4)
C8 P1 Mn1 115.26(4)
C11 P1 Mn1 122.96(4)
C14 P2 C7 102.46(5)
C14 P2 C17 107.71(5)
C7 P2 C17 103.22(5)
C14 P2 Mn1 120.86(4)
C7 P2 Mn1 100.28(4)
C17 P2 Mn1 118.88(4)

loop_
_geom_bond_atom_site_label_1
_geom_bond_atom_site_label_2
_geom_bond_distance
C1 N1 1.3462(13)
C1 C2 1.3939(14)
C1 C6 1.5127(14)
C2 C3 1.3866(15)
C3 C4 1.3843(15)
C4 C5 1.3909(14)
C5 N1 1.3491(13)
C5 C7 1.5089(14)
C6 P1 1.8412(11)
C7 P2 1.8400(11)
C8 C10 1.5291(16)
C8 C9 1.5337(16)
C8 P1 1.8462(11)
C11 C12 1.5256(18)
C11 C13 1.5283(16)
C11 P1 1.8448(12)
C14 C16 1.5279(16)
C14 C15 1.5322(16)
C14 P2 1.8410(11)
C17 C19 1.5318(17)
C17 C18 1.5335(17)
C17 P2 1.8504(12)
Cl1 Mn1 2.3542(3)
Cl2 Mn1 2.3574(3)
Mn1 N1 2.5399(9)
Mn1 P2 2.5674(3)
Mn1 P1 2.5692(3)
